data_1554861
loop_
_publ_author_name
'Bhavanarushi, Sangepu'
'Xu, Yin'
'Khan, Imran'
'Luo, Zhibin'
'Liu, Bin'
'Xie, Jimin'

_publ_section_title
;
 Transition-metal-free borylation of propargylic alcohols: structurally
 variable synthesis in ionic liquid medium
;
_journal_issue 11
_journal_name_full 'Organic Chemistry Frontiers'
_journal_page_first 1895
_journal_paper_doi 10.1039/C9QO00322C
_journal_volume 6
_journal_year 2019
_chemical_formula_moiety 'C9 H11 B1 O3'
_chemical_formula_sum 'C9 H11 B0.75 O2.25'
_chemical_formula_weight 163.29
_space_group_IT_number 14
_space_group_name_Hall '-P 2yn'
_space_group_name_H-M_alt 'P 1 21/n 1'
_symmetry_cell_setting monoclinic
_symmetry_space_group_name_H-M 'P 1 21/n 1'
_atom_sites_solution_hydrogens geom
_atom_sites_solution_primary direct
_atom_sites_solution_secondary difmap
_audit_creation_method SHELXL-97
_audit_update_record
;
2019-03-01 deposited with the CCDC.	2019-04-15 downloaded from the CCDC.
;
_cell_angle_alpha 90.00
_cell_angle_beta 116.20(3)
_cell_angle_gamma 90.00
_cell_formula_units_Z 4
_cell_length_a 6.4968(13)
_cell_length_b 22.260(5)
_cell_length_c 7.1909(14)
_cell_measurement_reflns_used 3689
_cell_measurement_temperature 293(2)
_cell_measurement_theta_max 28.7645
_cell_measurement_theta_min 2.7452
_cell_volume 933.1(4)
_computing_structure_refinement 'SHELXL-97 (Sheldrick, 1997)'
_computing_structure_solution 'SHELXS-97 (Sheldrick, 1990)'
_diffrn_ambient_temperature 293(2)
_diffrn_measured_fraction_theta_full 0.982
_diffrn_measured_fraction_theta_max 0.982
_diffrn_measurement_device_type 'Bruker P4'
_diffrn_radiation_monochromator graphite
_diffrn_radiation_source 'fine-focus sealed tube'
_diffrn_radiation_type MoK\a
_diffrn_radiation_wavelength 0.71073
_diffrn_reflns_av_R_equivalents 0.0277
_diffrn_reflns_av_sigmaI/netI 0.0226
_diffrn_reflns_limit_h_max 6
_diffrn_reflns_limit_h_min -8
_diffrn_reflns_limit_k_max 26
_diffrn_reflns_limit_k_min -22
_diffrn_reflns_limit_l_max 8
_diffrn_reflns_limit_l_min -8
_diffrn_reflns_number 8340
_diffrn_reflns_theta_full 26.03
_diffrn_reflns_theta_max 26.03
_diffrn_reflns_theta_min 3.29
_exptl_absorpt_coefficient_mu 0.081
_exptl_crystal_colour Colorless
_exptl_crystal_density_diffrn 1.162
_exptl_crystal_density_method 'not measured'
_exptl_crystal_description Prism
_exptl_crystal_F_000 347
_refine_diff_density_max 0.241
_refine_diff_density_min -0.215
_refine_diff_density_rms 0.033
_refine_ls_extinction_method none
_refine_ls_goodness_of_fit_ref 1.105
_refine_ls_hydrogen_treatment mixed
_refine_ls_matrix_type full
_refine_ls_number_parameters 121
_refine_ls_number_reflns 1794
_refine_ls_number_restraints 0
_refine_ls_restrained_S_all 1.105
_refine_ls_R_factor_all 0.0449
_refine_ls_R_factor_gt 0.0385
_refine_ls_shift/su_max 0.000
_refine_ls_shift/su_mean 0.000
_refine_ls_structure_factor_coef Fsqd
_refine_ls_weighting_details 'calc w=1/[\s^2^(Fo^2^)+(0.1000P)^2^+0.0000P] where P=(Fo^2^+2Fc^2^)/3'
_refine_ls_weighting_scheme calc
_refine_ls_wR_factor_gt 0.1360
_refine_ls_wR_factor_ref 0.1423
_reflns_number_gt 1602
_reflns_number_total 1794
_reflns_threshold_expression >2sigma(I)
_cod_data_source_file c9qo00322c2.cif
_cod_data_source_block d
_cod_depositor_comments
;
The following automatic conversions were performed:

data item '_symmetry_cell_setting' value 'Monoclinic' was changed to
'monoclinic' in accordance with the
/home/saulius/struct/COD-crude-data/automatic-downloads/DataCite-retrospective/RSC/depositions/lib/dictionaries/cif_core.dic
dictionary named 'cif_core.dic' version 2.4.2 last updated on
2011-04-26.

Automatic conversion script
Id: cif_fix_values 6909 2019-04-08 15:41:33Z antanas 
;
_cod_original_cell_volume 933.1(3)
_cod_original_sg_symbol_H-M P2(1)/n
_cod_database_code 1554861

loop_
_symmetry_equiv_pos_as_xyz
'x, y, z'
'-x+1/2, y+1/2, -z+1/2'
'-x, -y, -z'
'x-1/2, -y-1/2, z-1/2'

loop_
_atom_site_label
_atom_site_type_symbol
_atom_site_fract_x
_atom_site_fract_y
_atom_site_fract_z
_atom_site_U_iso_or_equiv
_atom_site_adp_type
_atom_site_occupancy
_atom_site_symmetry_multiplicity
_atom_site_calc_flag
_atom_site_refinement_flags
C1 C 1.0570(3) 0.15501(6) 0.2498(2) 0.0390(4) Uani 1 1 d .
H1A H 1.2038 0.1413 0.2805 0.047 Uiso 1 1 calc R
C2 C 0.9247(4) 0.18111(7) 0.0590(3) 0.0517(5) Uani 1 1 d .
H2A H 0.9817 0.1843 -0.0386 0.062 Uiso 1 1 calc R
C3 C 0.7071(3) 0.20249(7) 0.0133(3) 0.0561(5) Uani 1 1 d .
H3A H 0.6171 0.2194 -0.1156 0.067 Uiso 1 1 calc R
C4 C 0.6251(3) 0.19856(7) 0.1591(3) 0.0517(5) Uani 1 1 d .
H4A H 0.4807 0.2138 0.1297 0.062 Uiso 1 1 calc R
C5 C 0.7553(3) 0.17211(6) 0.3491(2) 0.0395(4) Uani 1 1 d .
H5A H 0.6975 0.1697 0.4463 0.047 Uiso 1 1 calc R
C6 C 0.9716(2) 0.14916(5) 0.3967(2) 0.0302(4) Uani 1 1 d .
C7 C 1.1113(2) 0.11845(5) 0.59446(19) 0.0276(3) Uani 1 1 d .
H7A H 1.2676 0.1267 0.6582 0.033 Uiso 1 1 calc R
C8 C 1.0325(2) 0.07978(5) 0.69012(18) 0.0251(3) Uani 1 1 d .
C9 C 1.1935(2) 0.05182(6) 0.89213(19) 0.0272(3) Uani 1 1 d .
H9A H 1.3499 0.0642 0.9293 0.033 Uiso 1 1 calc R
H9B H 1.1537 0.0641 1.0016 0.033 Uiso 1 1 calc R
B1 B 0.7812(2) 0.05394(6) 0.6008(2) 0.0234(3) Uani 1 1 d .
O1 O 0.67921(15) 0.04946(4) 0.73080(13) 0.0287(3) Uani 1 1 d .
H1 H 0.5602 0.0301 0.6740 0.043 Uiso 1 1 calc R
O2 O 0.66236(14) 0.03287(4) 0.40472(13) 0.0277(3) Uani 1 1 d .
H2 H 0.7421 0.0354 0.3429 0.041 Uiso 1 1 calc R
O3 O 1.17195(16) -0.01221(4) 0.86476(13) 0.0292(3) Uani 1 1 d .
H3 H 1.2123 -0.0285 0.9778 0.044 Uiso 1 1 calc R

loop_
_atom_site_aniso_label
_atom_site_aniso_U_11
_atom_site_aniso_U_22
_atom_site_aniso_U_33
_atom_site_aniso_U_23
_atom_site_aniso_U_13
_atom_site_aniso_U_12
C1 0.0576(9) 0.0284(7) 0.0341(9) -0.0012(6) 0.0231(7) -0.0034(6)
C2 0.0938(15) 0.0317(8) 0.0329(9) -0.0008(6) 0.0310(9) -0.0040(8)
C3 0.0846(13) 0.0295(8) 0.0351(10) 0.0071(6) 0.0091(9) 0.0022(8)
C4 0.0545(10) 0.0346(9) 0.0505(11) 0.0113(7) 0.0090(8) 0.0052(7)
C5 0.0429(9) 0.0301(8) 0.0415(9) 0.0051(6) 0.0150(7) 0.0003(6)
C6 0.0385(8) 0.0211(7) 0.0280(8) -0.0013(5) 0.0119(6) -0.0072(5)
C7 0.0266(7) 0.0282(7) 0.0269(7) -0.0036(5) 0.0107(6) -0.0034(5)
C8 0.0261(7) 0.0277(7) 0.0206(7) -0.0034(5) 0.0096(5) -0.0009(5)
C9 0.0250(7) 0.0328(7) 0.0215(7) -0.0026(5) 0.0082(5) -0.0033(5)
B1 0.0258(7) 0.0232(7) 0.0193(7) 0.0023(5) 0.0083(6) 0.0015(5)
O1 0.0259(5) 0.0389(6) 0.0209(5) -0.0042(4) 0.0099(4) -0.0067(4)
O2 0.0267(5) 0.0375(6) 0.0201(5) -0.0021(3) 0.0115(4) -0.0063(4)
O3 0.0344(6) 0.0330(5) 0.0195(5) 0.0027(3) 0.0113(4) 0.0009(4)

loop_
_atom_type_symbol
_atom_type_description
_atom_type_scat_dispersion_real
_atom_type_scat_dispersion_imag
_atom_type_scat_source
C C 0.0033 0.0016 'International Tables Vol C Tables 4.2.6.8 and 6.1.1.4'
H H 0.0000 0.0000 'International Tables Vol C Tables 4.2.6.8 and 6.1.1.4'
B B 0.0013 0.0007 'International Tables Vol C Tables 4.2.6.8 and 6.1.1.4'
O O 0.0106 0.0060 'International Tables Vol C Tables 4.2.6.8 and 6.1.1.4'

loop_
_geom_angle_atom_site_label_1
_geom_angle_atom_site_label_2
_geom_angle_atom_site_label_3
_geom_angle
C2 C1 C6 120.46(16)
C1 C2 C3 120.08(16)
C4 C3 C2 119.74(15)
C3 C4 C5 120.52(16)
C4 C5 C6 120.77(15)
C5 C6 C1 118.38(13)
C5 C6 C7 122.22(13)
C1 C6 C7 119.40(13)
C8 C7 C6 125.63(12)
C7 C8 C9 120.27(11)
C7 C8 B1 126.05(11)
C9 C8 B1 113.40(10)
O3 C9 C8 107.14(10)
O2 B1 O1 117.37(11)
O2 B1 C8 124.14(11)
O1 B1 C8 118.41(11)

loop_
_geom_bond_atom_site_label_1
_geom_bond_atom_site_label_2
_geom_bond_distance
C1 C2 1.385(2)
C1 C6 1.400(2)
C2 C3 1.386(3)
C3 C4 1.372(3)
C4 C5 1.382(2)
C5 C6 1.388(2)
C6 C7 1.4744(19)
C7 C8 1.3366(18)
C8 C9 1.4999(17)
C8 B1 1.5758(19)
C9 O3 1.4372(15)
B1 O2 1.3576(17)
B1 O1 1.3674(16)
